data_7106862
loop_
_publ_author_name
'Ma.-Angeles Cano-Herrera'
'Luis D. Miranda'

_publ_section_title
;
 Expedient entry to the piperazinohydroisoquinoline ring system using a
 sequential Ugi/Pictet-Spengler/reductive methylation reaction protocol
;
_journal_name_full Chem.Commun.
_journal_page_first 10770
_journal_paper_doi 10.1039/c1cc10759c
_journal_volume 47
_journal_year 2011
_chemical_absolute_configuration syn
_chemical_formula_moiety 'C26 H32 N4 O6'
_chemical_formula_sum 'C26 H32 N4 O6'
_chemical_formula_weight 496.56
_chemical_name_systematic
;

?

;
_space_group_IT_number 19
_symmetry_cell_setting orthorhombic
_symmetry_space_group_name_Hall 'P 2ac 2ab'
_symmetry_space_group_name_H-M 'P 21 21 21'
_atom_sites_solution_hydrogens geom
_atom_sites_solution_primary direct
_atom_sites_solution_secondary difmap
_audit_creation_method SHELXL-97
_cell_angle_alpha 90.00
_cell_angle_beta 90.00
_cell_angle_gamma 90.00
_cell_formula_units_Z 4
_cell_length_a 12.5407(19)
_cell_length_b 13.946(2)
_cell_length_c 15.358(2)
_cell_measurement_reflns_used 2550
_cell_measurement_temperature 298(2)
_cell_measurement_theta_max 17.88
_cell_measurement_theta_min 2.56
_cell_volume 2686.0(7)
_computing_cell_refinement 'SMART V 5.625 (Bruker, 1999)'
_computing_data_collection 'SMART V 5.625 (Bruker, 1999)'
_computing_data_reduction 'SAINT V 6.23A (Bruker, 1999)'
_computing_molecular_graphics 'SHELXTL (Sheldrick, 2008)'
_computing_publication_material 'SHELXTL (Sheldrick, 2008)'
_computing_structure_refinement 'SHELXL-97 (Sheldrick, 2008)'
_computing_structure_solution 'SHELXS-97 (Sheldrick, 2008)'
_diffrn_ambient_temperature 298(2)
_diffrn_detector_area_resol_mean 0.83
_diffrn_measured_fraction_theta_full 0.999
_diffrn_measured_fraction_theta_max 0.999
_diffrn_measurement_device_type 'Bruker Smart APEX AXS CCD area detector 01-670'
_diffrn_measurement_method 'omega scans'
_diffrn_radiation_monochromator graphite
_diffrn_radiation_source 'fine-focus sealed tube'
_diffrn_radiation_type MoK\a
_diffrn_radiation_wavelength 0.71073
_diffrn_reflns_av_R_equivalents 0.1358
_diffrn_reflns_av_sigmaI/netI 0.0934
_diffrn_reflns_limit_h_max 15
_diffrn_reflns_limit_h_min -15
_diffrn_reflns_limit_k_max 16
_diffrn_reflns_limit_k_min -16
_diffrn_reflns_limit_l_max 18
_diffrn_reflns_limit_l_min -18
_diffrn_reflns_number 30038
_diffrn_reflns_theta_full 25.40
_diffrn_reflns_theta_max 25.40
_diffrn_reflns_theta_min 1.97
_exptl_absorpt_coefficient_mu 0.088
_exptl_absorpt_correction_T_max 0.9947
_exptl_absorpt_correction_T_min 0.9774
_exptl_absorpt_correction_type multi-scan
_exptl_absorpt_process_details 'sadabs,Sheldrick, G. M. (1996)'
_exptl_crystal_colour Colorless
_exptl_crystal_density_diffrn 1.228
_exptl_crystal_density_method 'not measured'
_exptl_crystal_description Prism
_exptl_crystal_F_000 1056
_exptl_crystal_size_max 0.26
_exptl_crystal_size_mid 0.08
_exptl_crystal_size_min 0.06
_refine_diff_density_max 0.296
_refine_diff_density_min -0.137
_refine_diff_density_rms 0.036
_refine_ls_abs_structure_details 'Flack H D (1983), Acta Cryst. A39, 876-881, 2155 Friedel pairs were merged'
_refine_ls_extinction_method none
_refine_ls_goodness_of_fit_ref 1.046
_refine_ls_hydrogen_treatment mixed
_refine_ls_matrix_type full
_refine_ls_number_parameters 353
_refine_ls_number_reflns 4950
_refine_ls_number_restraints 43
_refine_ls_restrained_S_all 1.043
_refine_ls_R_factor_all 0.1723
_refine_ls_R_factor_gt 0.0812
_refine_ls_shift/su_max 0.000
_refine_ls_shift/su_mean 0.000
_refine_ls_structure_factor_coef Fsqd
_refine_ls_weighting_details 'calc w=1/[\s^2^(Fo^2^)+(0.0422P)^2^+1.1838P] where P=(Fo^2^+2Fc^2^)/3'
_refine_ls_weighting_scheme calc
_refine_ls_wR_factor_gt 0.1295
_refine_ls_wR_factor_ref 0.1599
_reflns_number_gt 2539
_reflns_number_total 4950
_reflns_threshold_expression >2sigma(I)
_cod_data_source_file c1cc10759c.txt
_cod_data_source_block 144mgl11
_cod_database_code 7106862
_solved_by 'Simon Hernandez-Ortega'

loop_
_symmetry_equiv_pos_as_xyz
'x, y, z'
'-x+1/2, -y, z+1/2'
'-x, y+1/2, -z+1/2'
'x+1/2, -y+1/2, -z'

loop_
_atom_site_label
_atom_site_type_symbol
_atom_site_fract_x
_atom_site_fract_y
_atom_site_fract_z
_atom_site_U_iso_or_equiv
_atom_site_adp_type
_atom_site_occupancy
_atom_site_symmetry_multiplicity
_atom_site_calc_flag
_atom_site_refinement_flags
_atom_site_disorder_assembly
_atom_site_disorder_group
O1 O 0.1557(4) 0.9469(3) 0.2864(3) 0.1012(15) Uani 1 1 d . B .
O3 O 0.3316(3) 0.8280(3) 0.2096(2) 0.0718(11) Uani 1 1 d . . .
O4 O -0.0198(3) 0.8040(3) 0.0633(3) 0.0840(13) Uani 1 1 d . . .
O5 O 0.1703(3) 0.3389(3) 0.1247(3) 0.0919(13) Uani 1 1 d DU . .
C15 C 0.0732(16) 0.317(2) 0.173(2) 0.103(6) Uani 0.45(4) 1 d PDU A 1
H15A H 0.0825 0.2574 0.2038 0.155 Uiso 0.45(4) 1 calc PR A 1
H15B H 0.0148 0.3104 0.1328 0.155 Uiso 0.45(4) 1 calc PR A 1
H15C H 0.0584 0.3672 0.2134 0.155 Uiso 0.45(4) 1 calc PR A 1
C15A C 0.0666(10) 0.2916(15) 0.123(2) 0.101(5) Uani 0.55(4) 1 d PDU A 2
H15D H 0.0690 0.2348 0.1581 0.152 Uiso 0.55(4) 1 calc PR A 2
H15E H 0.0493 0.2744 0.0639 0.152 Uiso 0.55(4) 1 calc PR A 2
H15F H 0.0131 0.3344 0.1450 0.152 Uiso 0.55(4) 1 calc PR A 2
O6 O 0.3588(3) 0.3938(3) 0.0882(3) 0.0788(11) Uani 1 1 d . A .
C1 C 0.1735(4) 0.8561(3) 0.1243(3) 0.0514(13) Uani 1 1 d . . .
H1 H 0.1033 0.8629 0.1518 0.062 Uiso 1 1 calc R . .
N2 N 0.1580(3) 0.7989(3) 0.0454(2) 0.0472(10) Uani 1 1 d . . .
C3 C 0.2528(4) 0.7635(3) -0.0002(3) 0.0542(13) Uani 1 1 d . . .
H3A H 0.3038 0.7398 0.0421 0.065 Uiso 1 1 calc R . .
H3B H 0.2860 0.8161 -0.0315 0.065 Uiso 1 1 calc R . .
C4 C 0.2256(4) 0.6838(3) -0.0641(3) 0.0541(13) Uani 1 1 d . A .
H4 H 0.2865 0.6746 -0.1032 0.065 Uiso 1 1 calc R . .
N5 N 0.1352(3) 0.7179(3) -0.1156(3) 0.0630(12) Uani 1 1 d . . .
C6 C 0.0404(4) 0.7159(4) -0.0590(4) 0.0635(15) Uani 1 1 d . . .
H6 H -0.0194 0.7430 -0.0918 0.076 Uiso 1 1 calc R . .
C7 C 0.0575(4) 0.7770(4) 0.0206(4) 0.0591(15) Uani 1 1 d . . .
C8 C 0.0087(4) 0.6149(4) -0.0297(4) 0.0725(17) Uani 1 1 d . . .
H8A H -0.0436 0.6195 0.0166 0.087 Uiso 1 1 calc R . .
H8B H -0.0239 0.5812 -0.0781 0.087 Uiso 1 1 calc R . .
C9 C 0.1037(4) 0.5589(4) 0.0021(4) 0.0584(15) Uani 1 1 d . A .
C10 C 0.0894(4) 0.4737(4) 0.0487(4) 0.0643(16) Uani 1 1 d . . .
H10 H 0.0208 0.4523 0.0607 0.077 Uiso 1 1 calc R A .
C11 C 0.1746(5) 0.4219(4) 0.0766(4) 0.0654(16) Uani 1 1 d . A .
C12 C 0.2787(4) 0.4522(4) 0.0584(4) 0.0556(14) Uani 1 1 d . . .
C13 C 0.2918(4) 0.5355(3) 0.0129(3) 0.0550(14) Uani 1 1 d . A .
H13 H 0.3606 0.5565 0.0007 0.066 Uiso 1 1 calc R . .
C14 C 0.2055(4) 0.5903(3) -0.0159(3) 0.0495(13) Uani 1 1 d . . .
C16 C 0.4662(4) 0.4222(5) 0.0707(5) 0.102(2) Uani 1 1 d . . .
H16A H 0.4768 0.4264 0.0089 0.154 Uiso 1 1 calc R A .
H16B H 0.5144 0.3756 0.0946 0.154 Uiso 1 1 calc R . .
H16C H 0.4796 0.4836 0.0967 0.154 Uiso 1 1 calc R . .
C17 C 0.2440(5) 0.7994(4) 0.1884(3) 0.0554(14) Uani 1 1 d . . .
N18 N 0.2018(4) 0.7173(3) 0.2151(3) 0.0720(14) Uani 1 1 d D . .
H18 H 0.1349(18) 0.702(4) 0.199(4) 0.086 Uiso 1 1 d D . .
C19 C 0.2476(6) 0.6511(4) 0.2802(4) 0.084(2) Uani 1 1 d . . .
C20 C 0.2541(6) 0.7035(4) 0.3673(3) 0.111(3) Uani 1 1 d . . .
H20A H 0.2932 0.7621 0.3600 0.166 Uiso 1 1 calc R . .
H20B H 0.2897 0.6636 0.4091 0.166 Uiso 1 1 calc R . .
H20C H 0.1834 0.7177 0.3875 0.166 Uiso 1 1 calc R . .
C21 C 0.3553(7) 0.6153(5) 0.2496(5) 0.127(3) Uani 1 1 d . . .
H21A H 0.3472 0.5825 0.1951 0.191 Uiso 1 1 calc R . .
H21B H 0.3842 0.5721 0.2921 0.191 Uiso 1 1 calc R . .
H21C H 0.4027 0.6688 0.2423 0.191 Uiso 1 1 calc R . .
C22 C 0.1673(8) 0.5689(4) 0.2882(4) 0.139(3) Uani 1 1 d . . .
H22A H 0.0985 0.5944 0.3027 0.208 Uiso 1 1 calc R . .
H22B H 0.1901 0.5256 0.3331 0.208 Uiso 1 1 calc R . .
H22C H 0.1631 0.5352 0.2338 0.208 Uiso 1 1 calc R . .
C23 C 0.2144(4) 0.9560(3) 0.1072(3) 0.0509(13) Uani 1 1 d . . .
C24 C 0.2477(5) 1.0186(4) 0.1725(3) 0.0663(16) Uani 1 1 d . B .
C25 C 0.2889(6) 1.1081(4) 0.1563(4) 0.091(2) Uani 1 1 d . . .
H25 H 0.3110 1.1474 0.2018 0.109 Uiso 1 1 calc R . .
C26 C 0.2966(6) 1.1385(4) 0.0707(5) 0.094(2) Uani 1 1 d . . .
H26 H 0.3244 1.1987 0.0580 0.113 Uiso 1 1 calc R . .
C27 C 0.2638(5) 1.0809(4) 0.0062(4) 0.0779(18) Uani 1 1 d . . .
H27 H 0.2680 1.1020 -0.0511 0.093 Uiso 1 1 calc R . .
C28 C 0.2246(4) 0.9920(4) 0.0233(3) 0.0586(15) Uani 1 1 d . . .
H28 H 0.2037 0.9536 -0.0232 0.070 Uiso 1 1 calc R . .
N29 N 0.2318(6) 0.9944(4) 0.2657(3) 0.0949(19) Uani 1 1 d DU . .
O2 O 0.3066(6) 1.0209(5) 0.3153(3) 0.122(3) Uani 0.880(9) 1 d PDU B 1
O2A O 0.204(4) 1.058(2) 0.319(2) 0.112(7) Uani 0.120(9) 1 d PDU B 2
C30 C 0.1204(5) 0.6669(4) -0.1973(4) 0.0846(19) Uani 1 1 d . . .
H30A H 0.1831 0.6738 -0.2326 0.127 Uiso 1 1 calc R . .
H30B H 0.0601 0.6930 -0.2276 0.127 Uiso 1 1 calc R . .
H30C H 0.1082 0.6001 -0.1856 0.127 Uiso 1 1 calc R . .

loop_
_atom_site_aniso_label
_atom_site_aniso_U_11
_atom_site_aniso_U_22
_atom_site_aniso_U_33
_atom_site_aniso_U_23
_atom_site_aniso_U_13
_atom_site_aniso_U_12
O1 0.132(4) 0.105(4) 0.067(3) -0.005(3) 0.030(3) -0.015(3)
O3 0.075(3) 0.067(3) 0.073(3) 0.022(2) -0.012(2) 0.005(2)
O4 0.043(2) 0.108(3) 0.102(3) -0.025(3) 0.004(2) 0.009(2)
O5 0.079(3) 0.065(3) 0.132(4) 0.023(3) 0.016(3) 0.001(2)
C15 0.092(9) 0.083(11) 0.135(14) 0.017(11) 0.027(9) -0.003(8)
C15A 0.099(6) 0.069(9) 0.134(13) 0.028(10) 0.022(9) -0.020(6)
O6 0.070(3) 0.067(2) 0.099(3) 0.004(2) -0.003(2) 0.010(2)
C1 0.054(3) 0.050(3) 0.050(3) 0.003(3) 0.006(3) 0.010(3)
N2 0.044(2) 0.050(2) 0.048(2) -0.003(2) 0.008(2) 0.003(2)
C3 0.051(3) 0.054(3) 0.057(3) -0.003(3) -0.001(3) 0.005(3)
C4 0.050(3) 0.054(3) 0.058(3) -0.012(3) 0.001(3) 0.002(3)
N5 0.052(3) 0.074(3) 0.063(3) -0.016(3) -0.008(2) 0.002(3)
C6 0.052(3) 0.062(4) 0.076(4) -0.008(3) -0.006(3) 0.003(3)
C7 0.047(3) 0.055(4) 0.076(4) 0.001(3) -0.012(3) 0.012(3)
C8 0.052(3) 0.071(4) 0.095(4) -0.013(3) -0.005(3) 0.001(3)
C9 0.044(3) 0.056(4) 0.075(4) -0.017(3) -0.005(3) -0.003(3)
C10 0.048(3) 0.052(3) 0.093(5) -0.016(3) 0.008(3) -0.007(3)
C11 0.073(4) 0.045(3) 0.077(4) -0.011(3) 0.001(3) 0.002(3)
C12 0.049(3) 0.047(3) 0.071(4) -0.018(3) 0.000(3) 0.006(3)
C13 0.049(3) 0.052(3) 0.064(4) -0.025(3) 0.004(3) -0.007(3)
C14 0.040(3) 0.051(3) 0.057(3) -0.018(3) -0.006(3) 0.002(3)
C16 0.052(4) 0.106(5) 0.149(7) 0.014(5) 0.001(4) 0.018(4)
C17 0.071(4) 0.047(4) 0.049(3) 0.001(3) -0.002(3) 0.002(3)
N18 0.103(4) 0.054(3) 0.059(3) 0.013(3) -0.007(3) -0.017(3)
C19 0.153(7) 0.052(4) 0.047(3) 0.003(3) 0.000(4) 0.008(4)
C20 0.209(8) 0.069(4) 0.055(4) -0.008(3) -0.020(5) 0.005(5)
C21 0.208(9) 0.077(5) 0.096(5) 0.003(4) -0.013(6) 0.054(6)
C22 0.264(11) 0.066(4) 0.087(5) 0.017(4) -0.018(6) -0.055(6)
C23 0.058(3) 0.040(3) 0.055(3) -0.004(3) -0.003(3) 0.005(3)
C24 0.099(4) 0.050(4) 0.050(4) 0.003(3) 0.002(3) 0.003(3)
C25 0.150(6) 0.048(4) 0.075(4) -0.010(3) 0.002(5) -0.003(4)
C26 0.148(7) 0.045(4) 0.091(5) 0.016(4) 0.006(5) -0.012(4)
C27 0.117(5) 0.049(4) 0.068(4) 0.016(3) 0.006(4) 0.012(4)
C28 0.077(4) 0.050(3) 0.050(3) 0.007(3) 0.001(3) 0.014(3)
N29 0.164(6) 0.076(4) 0.044(4) -0.008(3) -0.007(4) -0.019(4)
O2 0.181(7) 0.126(5) 0.057(3) -0.014(3) -0.017(4) -0.036(5)
O2A 0.183(15) 0.092(13) 0.059(12) -0.028(9) -0.013(13) -0.025(13)
C30 0.091(5) 0.096(5) 0.067(4) -0.015(4) -0.014(4) 0.005(4)

loop_
_atom_type_symbol
_atom_type_description
_atom_type_scat_dispersion_real
_atom_type_scat_dispersion_imag
_atom_type_scat_source
C C 0.0033 0.0016 'International Tables Vol C Tables 4.2.6.8 and 6.1.1.4'
H H 0.0000 0.0000 'International Tables Vol C Tables 4.2.6.8 and 6.1.1.4'
N N 0.0061 0.0033 'International Tables Vol C Tables 4.2.6.8 and 6.1.1.4'
O O 0.0106 0.0060 'International Tables Vol C Tables 4.2.6.8 and 6.1.1.4'

loop_
_geom_angle_atom_site_label_1
_geom_angle_atom_site_label_2
_geom_angle_atom_site_label_3
_geom_angle
C11 O5 C15 119.0(10)
C11 O5 C15A 113.9(9)
O5 C15 H15A 109.5
O5 C15 H15B 109.5
H15A C15 H15B 109.5
O5 C15 H15C 109.5
H15A C15 H15C 109.5
H15B C15 H15C 109.5
O5 C15A H15D 109.5
O5 C15A H15E 109.5
H15D C15A H15E 109.5
O5 C15A H15F 109.5
H15D C15A H15F 109.5
H15E C15A H15F 109.5
C12 O6 C16 117.6(4)
N2 C1 C23 113.8(4)
N2 C1 C17 109.0(4)
C23 C1 C17 113.0(4)
N2 C1 H1 106.9
C23 C1 H1 106.9
C17 C1 H1 106.9
C7 N2 C1 118.7(4)
C7 N2 C3 123.1(4)
C1 N2 C3 118.1(4)
N2 C3 C4 111.8(4)
N2 C3 H3A 109.3
C4 C3 H3A 109.3
N2 C3 H3B 109.3
C4 C3 H3B 109.3
H3A C3 H3B 107.9
N5 C4 C14 114.5(4)
N5 C4 C3 106.5(4)
C14 C4 C3 110.5(4)
N5 C4 H4 108.4
C14 C4 H4 108.4
C3 C4 H4 108.4
C30 N5 C4 114.0(4)
C30 N5 C6 113.3(4)
C4 N5 C6 107.5(4)
N5 C6 C7 110.7(4)
N5 C6 C8 113.6(4)
C7 C6 C8 108.6(5)
N5 C6 H6 107.9
C7 C6 H6 107.9
C8 C6 H6 107.9
O4 C7 N2 121.1(5)
O4 C7 C6 119.6(5)
N2 C7 C6 119.3(5)
C9 C8 C6 111.5(4)
C9 C8 H8A 109.3
C6 C8 H8A 109.3
C9 C8 H8B 109.3
C6 C8 H8B 109.3
H8A C8 H8B 108.0
C14 C9 C10 119.4(5)
C14 C9 C8 120.2(5)
C10 C9 C8 120.4(5)
C11 C10 C9 120.8(5)
C11 C10 H10 119.6
C9 C10 H10 119.6
C10 C11 O5 125.9(5)
C10 C11 C12 120.6(5)
O5 C11 C12 113.5(5)
C13 C12 O6 126.0(5)
C13 C12 C11 118.1(5)
O6 C12 C11 116.0(5)
C12 C13 C14 122.3(5)
C12 C13 H13 118.9
C14 C13 H13 118.9
C9 C14 C13 118.7(5)
C9 C14 C4 121.5(5)
C13 C14 C4 119.7(4)
O6 C16 H16A 109.5
O6 C16 H16B 109.5
H16A C16 H16B 109.5
O6 C16 H16C 109.5
H16A C16 H16C 109.5
H16B C16 H16C 109.5
O3 C17 N18 124.2(5)
O3 C17 C1 121.5(5)
N18 C17 C1 114.3(5)
C17 N18 C19 126.4(5)
C17 N18 H18 120(4)
C19 N18 H18 113(4)
N18 C19 C21 110.1(5)
N18 C19 C20 108.3(5)
C21 C19 C20 112.4(6)
N18 C19 C22 105.5(6)
C21 C19 C22 111.4(6)
C20 C19 C22 108.8(6)
C19 C20 H20A 109.5
C19 C20 H20B 109.5
H20A C20 H20B 109.5
C19 C20 H20C 109.5
H20A C20 H20C 109.5
H20B C20 H20C 109.5
C19 C21 H21A 109.5
C19 C21 H21B 109.5
H21A C21 H21B 109.5
C19 C21 H21C 109.5
H21A C21 H21C 109.5
H21B C21 H21C 109.5
C19 C22 H22A 109.5
C19 C22 H22B 109.5
H22A C22 H22B 109.5
C19 C22 H22C 109.5
H22A C22 H22C 109.5
H22B C22 H22C 109.5
C28 C23 C24 114.5(5)
C28 C23 C1 121.8(5)
C24 C23 C1 123.7(5)
C25 C24 C23 123.5(5)
C25 C24 N29 115.6(5)
C23 C24 N29 120.8(5)
C24 C25 C26 118.4(6)
C24 C25 H25 120.8
C26 C25 H25 120.8
C27 C26 C25 119.8(6)
C27 C26 H26 120.1
C25 C26 H26 120.1
C26 C27 C28 121.0(5)
C26 C27 H27 119.5
C28 C27 H27 119.5
C27 C28 C23 122.8(5)
C27 C28 H28 118.6
C23 C28 H28 118.6
O1 N29 O2A 90(2)
O1 N29 O2 126.2(6)
O2A N29 O2 67(2)
O1 N29 C24 119.0(6)
O2A N29 C24 120.4(19)
O2 N29 C24 114.5(6)
N5 C30 H30A 109.5
N5 C30 H30B 109.5
H30A C30 H30B 109.5
N5 C30 H30C 109.5
H30A C30 H30C 109.5
H30B C30 H30C 109.5

loop_
_geom_bond_atom_site_label_1
_geom_bond_atom_site_label_2
_geom_bond_distance
O1 N29 1.204(6)
O3 C17 1.214(6)
O4 C7 1.229(6)
O5 C11 1.374(6)
O5 C15 1.457(9)
O5 C15A 1.459(9)
C15 H15A 0.9600
C15 H15B 0.9600
C15 H15C 0.9600
C15A H15D 0.9600
C15A H15E 0.9600
C15A H15F 0.9600
O6 C12 1.371(6)
O6 C16 1.430(6)
C1 N2 1.465(6)
C1 C23 1.508(6)
C1 C17 1.541(6)
C1 H1 0.9800
N2 C7 1.350(6)
N2 C3 1.466(6)
C3 C4 1.522(6)
C3 H3A 0.9700
C3 H3B 0.9700
C4 N5 1.461(6)
C4 C14 1.521(6)
C4 H4 0.9800
N5 C30 1.455(6)
N5 C6 1.472(6)
C6 C7 1.507(7)
C6 C8 1.531(7)
C6 H6 0.9800
C8 C9 1.506(7)
C8 H8A 0.9700
C8 H8B 0.9700
C9 C14 1.378(6)
C9 C10 1.398(7)
C10 C11 1.359(7)
C10 H10 0.9300
C11 C12 1.400(7)
C12 C13 1.366(7)
C13 C14 1.396(6)
C13 H13 0.9300
C16 H16A 0.9600
C16 H16B 0.9600
C16 H16C 0.9600
C17 N18 1.326(7)
N18 C19 1.477(7)
N18 H18 0.898(10)
C19 C21 1.514(9)
C19 C20 1.527(7)
C19 C22 1.530(9)
C20 H20A 0.9600
C20 H20B 0.9600
C20 H20C 0.9600
C21 H21A 0.9600
C21 H21B 0.9600
C21 H21C 0.9600
C22 H22A 0.9600
C22 H22B 0.9600
C22 H22C 0.9600
C23 C28 1.389(6)
C23 C24 1.394(7)
C24 C25 1.373(8)
C24 N29 1.484(7)
C25 C26 1.385(8)
C25 H25 0.9300
C26 C27 1.339(7)
C26 H26 0.9300
C27 C28 1.360(7)
C27 H27 0.9300
C28 H28 0.9300
N29 O2A 1.260(11)
N29 O2 1.263(7)
C30 H30A 0.9600
C30 H30B 0.9600
C30 H30C 0.9600
